data_4334029
loop_
_publ_author_name
'Hiroumi Mitome'
'Tomoya Ishizuka'
'Yoshihiko Shiota'
'Kazunari Yoshizawa'
'Takahiko Kojima'

_publ_section_title
;
 Heteronuclear RuIIAgI Complexes Having a Pyrroloquinolinequinone
 Derivative as a Bridging Ligand
;
_journal_name_full 'Inorganic Chemistry'
_journal_page_first 2274
_journal_page_last 2276
_journal_paper_doi 10.1021/ic302617b
_journal_volume 52
_journal_year 2013
_chemical_formula_sum 'C36 H25 Ag2 F12 N5 O21 Ru S4'
_chemical_formula_weight 1536.66
_chemical_name_systematic
; 
 ? 
;
_space_group_IT_number 2
_symmetry_cell_setting triclinic
_symmetry_space_group_name_Hall '-P 1'
_symmetry_space_group_name_H-M 'P -1'
_atom_sites_solution_hydrogens geom
_atom_sites_solution_primary direct
_atom_sites_solution_secondary difmap
_audit_creation_method SHELXL-97
_cell_angle_alpha 102.265(2)
_cell_angle_beta 100.557(2)
_cell_angle_gamma 96.661(2)
_cell_formula_units_Z 2
_cell_length_a 13.628(2)
_cell_length_b 13.863(2)
_cell_length_c 15.446(2)
_cell_measurement_temperature 120(2)
_cell_volume 2766.6(7)
_computing_structure_refinement 'SHELXL-97 (Sheldrick, 1997)'
_computing_structure_solution 'SHELXS-97 (Sheldrick, 1990)'
_diffrn_ambient_temperature 120(2)
_diffrn_measured_fraction_theta_full 0.990
_diffrn_measured_fraction_theta_max 0.990
_diffrn_radiation_monochromator graphite
_diffrn_radiation_source 'fine-focus sealed tube'
_diffrn_radiation_type MoK\a
_diffrn_radiation_wavelength 0.71073
_diffrn_reflns_av_R_equivalents 0.0403
_diffrn_reflns_av_sigmaI/netI 0.0996
_diffrn_reflns_limit_h_max 11
_diffrn_reflns_limit_h_min -13
_diffrn_reflns_limit_k_max 13
_diffrn_reflns_limit_k_min -11
_diffrn_reflns_limit_l_max 15
_diffrn_reflns_limit_l_min -15
_diffrn_reflns_number 8784
_diffrn_reflns_theta_full 20.78
_diffrn_reflns_theta_max 20.78
_diffrn_reflns_theta_min 1.38
_exptl_absorpt_coefficient_mu 1.237
_exptl_absorpt_correction_T_max 0.9877
_exptl_absorpt_correction_T_min 0.8361
_exptl_absorpt_correction_type multi-scan
_exptl_crystal_colour green-brown
_exptl_crystal_density_diffrn 1.845
_exptl_crystal_description plate
_exptl_crystal_F_000 1508
_exptl_crystal_size_max 0.15
_exptl_crystal_size_mid 0.08
_exptl_crystal_size_min 0.01
_refine_diff_density_max 0.574
_refine_diff_density_min -0.815
_refine_diff_density_rms 0.091
_refine_ls_extinction_method none
_refine_ls_goodness_of_fit_ref 0.905
_refine_ls_hydrogen_treatment mixed
_refine_ls_matrix_type full
_refine_ls_number_parameters 787
_refine_ls_number_reflns 5720
_refine_ls_number_restraints 13
_refine_ls_restrained_S_all 0.905
_refine_ls_R_factor_all 0.1043
_refine_ls_R_factor_gt 0.0541
_refine_ls_shift/su_max 0.000
_refine_ls_shift/su_mean 0.000
_refine_ls_structure_factor_coef Fsqd
_refine_ls_weighting_details 'calc w=1/[\s^2^(Fo^2^)+(0.0719P)^2^+0.0000P] where P=(Fo^2^+2Fc^2^)/3'
_refine_ls_weighting_scheme calc
_refine_ls_wR_factor_gt 0.1225
_refine_ls_wR_factor_ref 0.1377
_reflns_number_gt 3124
_reflns_number_total 5720
_reflns_threshold_expression >2sigma(I)
_cod_data_source_file ic302617b_si_002.cif
_cod_data_source_block mitome8
_cod_original_cell_volume 2766.5(7)
_cod_database_code 4334029

loop_
_symmetry_equiv_pos_as_xyz
'x, y, z'
'-x, -y, -z'

loop_
_atom_site_label
_atom_site_type_symbol
_atom_site_fract_x
_atom_site_fract_y
_atom_site_fract_z
_atom_site_U_iso_or_equiv
_atom_site_adp_type
_atom_site_occupancy
_atom_site_symmetry_multiplicity
_atom_site_calc_flag
_atom_site_refinement_flags
_atom_site_disorder_assembly
_atom_site_disorder_group
Ag1 Ag 0.19978(6) 0.67907(7) 0.25017(7) 0.0753(4) Uani 1 1 d . . .
Ag2 Ag 0.42381(9) 0.91183(11) 0.07590(9) 0.1350(6) Uani 1 1 d . . .
Ru1 Ru -0.07813(6) 0.76665(7) 0.13446(6) 0.0518(3) Uani 1 1 d . . .
S1 S 0.0664(3) 0.4523(3) 0.1899(3) 0.0800(11) Uani 1 1 d . . .
S2 S 0.3355(11) 0.6695(12) 0.1067(10) 0.067(4) Uani 0.60 1 d P A 1
S3 S 0.318(2) 0.6952(19) 0.0679(17) 0.086(7) Uani 0.40 1 d P A 2
S4 S 0.2883(2) 0.9758(3) 0.2401(2) 0.0716(10) Uani 1 1 d . . .
S5 S 0.3496(3) 0.9535(4) -0.1473(3) 0.1053(15) Uani 1 1 d . . .
F1 F -0.0463(8) 0.4492(8) 0.3068(8) 0.156(4) Uani 1 1 d . . .
F2 F 0.0058(12) 0.3183(9) 0.2677(10) 0.195(7) Uani 1 1 d . . .
F3 F -0.1036(9) 0.3513(13) 0.1789(10) 0.249(8) Uani 1 1 d . . .
F4 F 0.4056(7) 0.5464(11) -0.0058(11) 0.332(13) Uani 1 1 d . A .
F5 F 0.2619(9) 0.5649(10) -0.0657(7) 0.185(5) Uani 1 1 d . A .
F6 F 0.2806(9) 0.4866(10) 0.0407(11) 0.238(8) Uani 1 1 d D A .
F7 F 0.3577(7) 1.0859(7) 0.4024(5) 0.141(4) Uani 1 1 d . . .
F8 F 0.4721(7) 1.0527(9) 0.3239(6) 0.155(4) Uani 1 1 d . . .
F9 F 0.3750(9) 1.1614(8) 0.2971(7) 0.152(5) Uani 1 1 d . . .
F10 F 0.2738(11) 0.7718(9) -0.2062(11) 0.227(7) Uani 1 1 d . . .
F11 F 0.4217(8) 0.8072(9) -0.2269(7) 0.179(5) Uani 1 1 d . . .
F12 F 0.3025(10) 0.8441(11) -0.3040(8) 0.224(6) Uani 1 1 d . . .
O1 O -0.0782(4) 0.8981(5) 0.2147(5) 0.053(2) Uani 1 1 d . . .
O2 O 0.0446(4) 0.7735(5) 0.2332(4) 0.0414(18) Uani 1 1 d . . .
O3 O 0.0321(7) 1.3078(7) 0.5580(6) 0.101(3) Uani 1 1 d . . .
O4 O -0.1040(7) 1.2776(7) 0.4487(5) 0.079(3) Uani 1 1 d . . .
O5 O 0.3316(7) 0.6648(8) 0.3800(8) 0.120(4) Uani 1 1 d . B 1
O6 O 0.4318(10) 0.7564(9) 0.5011(9) 0.087(4) Uani 0.70 1 d P B 2
O7 O 0.3793(19) 0.750(2) 0.5501(19) 0.066(9) Uiso 0.30 1 d P B 1
O8 O 0.2348(6) 1.1340(8) 0.6212(5) 0.087(3) Uani 1 1 d . . .
O9 O 0.3863(6) 1.0859(7) 0.6128(5) 0.086(3) Uani 1 1 d . . .
O10 O -0.0690(7) 0.6268(8) 0.0570(7) 0.066(3) Uani 1 1 d . . .
H10 H -0.029(6) 0.589(7) 0.065(6) 0.03(3) Uiso 1 1 d . . .
O11 O 0.0195(13) 0.5281(10) 0.1640(9) 0.206(7) Uani 1 1 d . . .
O12 O 0.1459(9) 0.4913(10) 0.2636(7) 0.166(6) Uani 1 1 d . . .
O13 O 0.0871(7) 0.3772(7) 0.1209(6) 0.107(3) Uani 1 1 d . . .
O14 O 0.2323(7) 0.6785(7) 0.1051(6) 0.106(3) Uani 1 1 d . A .
O15 O 0.397(2) 0.7397(15) 0.069(2) 0.106(7) Uani 0.60 1 d P A 1
O16 O 0.3955(10) 0.6502(10) 0.1823(10) 0.068(4) Uani 0.60 1 d P A 1
O17 O 0.310(4) 0.779(3) 0.029(2) 0.171(16) Uani 0.40 1 d P A 2
O18 O 0.406(3) 0.705(4) 0.128(2) 0.088(9) Uani 0.40 1 d PU A 2
O19 O 0.3135(6) 0.9844(7) 0.1559(6) 0.095(3) Uani 1 1 d . A .
O20 O 0.3135(6) 0.8885(7) 0.2698(6) 0.088(3) Uani 1 1 d . A .
O21 O 0.1909(5) 1.0005(5) 0.2487(5) 0.067(2) Uani 1 1 d . A .
O22 O 0.4029(17) 0.942(2) -0.0662(11) 0.208(13) Uani 0.70 1 d P A 1
O23 O 0.2473(11) 0.9768(13) -0.1384(15) 0.120(6) Uani 0.70 1 d P A 1
O24 O 0.4003(16) 1.0323(13) -0.1857(14) 0.163(8) Uani 0.70 1 d P . 1
O25 O 0.343(3) 0.923(4) -0.076(4) 0.128(18) Uiso 0.30 1 d P A 2
O26 O 0.275(5) 0.978(4) -0.183(3) 0.13(2) Uiso 0.30 1 d P A 2
O27 O 0.445(3) 0.976(3) -0.156(3) 0.102(12) Uiso 0.30 1 d P . 2
N1 N 0.0785(7) 1.1216(8) 0.4850(6) 0.057(3) Uani 1 1 d . B .
H1 H 0.1205 1.1517 0.5367 0.068 Uiso 1 1 calc R . .
N2 N 0.1982(7) 0.8021(7) 0.3797(6) 0.061(3) Uani 1 1 d . B .
N3 N -0.0197(7) 0.8283(6) 0.0409(5) 0.051(2) Uani 1 1 d . . .
N4 N -0.2020(8) 0.7737(8) 0.0512(7) 0.062(3) Uani 1 1 d . . .
N5 N -0.1852(7) 0.6917(8) 0.1844(8) 0.063(3) Uani 1 1 d . . .
C1 C -0.0019(8) 1.1600(10) 0.4466(8) 0.058(3) Uani 1 1 d . . .
C2 C -0.0493(7) 1.0895(9) 0.3679(7) 0.054(3) Uani 1 1 d . . .
H2 H -0.1090 1.0951 0.3277 0.064 Uiso 1 1 calc R . .
C3 C 0.0034(7) 1.0092(9) 0.3564(8) 0.052(3) Uani 1 1 d . B .
C4 C -0.0104(8) 0.9205(9) 0.2888(8) 0.050(3) Uani 1 1 d . . .
C5 C 0.0580(7) 0.8519(8) 0.2990(7) 0.040(3) Uani 1 1 d . B .
C6 C 0.1408(8) 0.8727(10) 0.3797(7) 0.050(3) Uani 1 1 d . . .
C7 C 0.2799(9) 0.8196(11) 0.4487(10) 0.081(4) Uani 1 1 d . . .
C8 C 0.3035(10) 0.9082(12) 0.5155(9) 0.086(5) Uani 1 1 d . B .
H8 H 0.3612 0.9171 0.5632 0.104 Uiso 1 1 calc R . .
C9 C 0.2474(9) 0.9824(11) 0.5150(7) 0.064(4) Uani 1 1 d . . .
C10 C 0.1582(7) 0.9640(9) 0.4455(7) 0.051(3) Uani 1 1 d . B .
C11 C 0.0855(7) 1.0321(10) 0.4339(8) 0.056(3) Uani 1 1 d . . .
C12 C -0.0214(11) 1.2562(13) 0.4916(10) 0.079(4) Uani 1 1 d . . .
C13 C -0.1291(10) 1.3743(11) 0.4862(9) 0.100(5) Uani 1 1 d . . .
H13 H -0.1381 1.3775 0.5482 0.149 Uiso 1 1 calc R . .
H13A H -0.1919 1.3837 0.4488 0.149 Uiso 1 1 calc R . .
H13B H -0.0742 1.4271 0.4871 0.149 Uiso 1 1 calc R . .
C14 C 0.3426(11) 0.7360(13) 0.4404(12) 0.107(6) Uani 1 1 d . B .
C15 C 0.5060(16) 0.6851(16) 0.4956(17) 0.129(10) Uani 0.70 1 d P B 2
C16 C 0.437(3) 0.670(3) 0.548(3) 0.066(12) Uiso 0.30 1 d P B 1
C17 C 0.2834(11) 1.0779(11) 0.5877(8) 0.066(4) Uani 1 1 d . B .
C18 C 0.4361(8) 1.1694(11) 0.6867(9) 0.117(6) Uani 1 1 d . . .
H18 H 0.4250 1.2320 0.6696 0.175 Uiso 1 1 calc R . .
H18A H 0.5088 1.1672 0.7005 0.175 Uiso 1 1 calc R . .
H18B H 0.4084 1.1658 0.7404 0.175 Uiso 1 1 calc R . .
C19 C 0.0785(9) 0.8440(8) 0.0349(8) 0.055(3) Uani 1 1 d . . .
H19 H 0.1278 0.8276 0.0790 0.066 Uiso 1 1 calc R . .
C20 C 0.1100(11) 0.8825(9) -0.0317(10) 0.076(4) Uani 1 1 d . . .
H20 H 0.1798 0.8924 -0.0330 0.091 Uiso 1 1 calc R . .
C21 C 0.0427(17) 0.9061(11) -0.0948(10) 0.099(5) Uani 1 1 d . . .
H21 H 0.0635 0.9351 -0.1403 0.119 Uiso 1 1 calc R . .
C22 C -0.0627(14) 0.8862(10) -0.0919(10) 0.089(5) Uani 1 1 d . . .
H22 H -0.1127 0.9001 -0.1371 0.107 Uiso 1 1 calc R . .
C23 C -0.0910(11) 0.8470(9) -0.0238(9) 0.062(4) Uani 1 1 d . . .
C24 C -0.1950(10) 0.8198(11) -0.0163(10) 0.076(5) Uani 1 1 d . . .
C25 C -0.2815(13) 0.8352(13) -0.0711(10) 0.131(7) Uani 1 1 d . . .
H25 H -0.2780 0.8661 -0.1200 0.157 Uiso 1 1 calc R . .
C26 C -0.3742(16) 0.8032(18) -0.0511(15) 0.159(12) Uani 1 1 d . . .
H26 H -0.4347 0.8138 -0.0869 0.191 Uiso 1 1 calc R . .
C27 C -0.3804(13) 0.7576(16) 0.0176(13) 0.132(9) Uani 1 1 d . . .
H27 H -0.4440 0.7352 0.0295 0.158 Uiso 1 1 calc R . .
C28 C -0.2897(11) 0.7445(13) 0.0707(12) 0.088(5) Uani 1 1 d . . .
C29 C -0.2810(10) 0.6924(11) 0.1417(12) 0.077(5) Uani 1 1 d . . .
C30 C -0.3598(13) 0.6422(16) 0.1704(14) 0.124(8) Uani 1 1 d . . .
H30 H -0.4272 0.6434 0.1414 0.149 Uiso 1 1 calc R . .
C31 C -0.3455(18) 0.5916(18) 0.2376(15) 0.155(12) Uani 1 1 d . . .
H31 H -0.4005 0.5564 0.2542 0.186 Uiso 1 1 calc R . .
C32 C -0.2464(14) 0.5948(10) 0.2799(10) 0.102(5) Uani 1 1 d . . .
H32 H -0.2319 0.5630 0.3285 0.122 Uiso 1 1 calc R . .
C33 C -0.1654(10) 0.6454(10) 0.2513(10) 0.075(4) Uani 1 1 d . . .
H33 H -0.0973 0.6461 0.2801 0.089 Uiso 1 1 calc R . .
C34 C -0.0198(14) 0.3889(18) 0.2402(12) 0.111(6) Uani 1 1 d . . .
C35 C 0.324(2) 0.5608(19) 0.0126(18) 0.174(10) Uani 1 1 d DU . .
C36 C 0.3763(12) 1.0820(17) 0.3194(11) 0.105(6) Uani 1 1 d . A .
C37 C 0.3382(14) 0.8359(15) -0.2202(13) 0.113(6) Uani 1 1 d . A .
H37 H -0.057(8) 0.655(9) 0.010(9) 0.09(6) Uiso 1 1 d . . .

loop_
_atom_site_aniso_label
_atom_site_aniso_U_11
_atom_site_aniso_U_22
_atom_site_aniso_U_33
_atom_site_aniso_U_23
_atom_site_aniso_U_13
_atom_site_aniso_U_12
Ag1 0.0578(6) 0.0754(8) 0.0797(8) 0.0104(6) -0.0103(5) 0.0134(5)
Ag2 0.1181(10) 0.1521(14) 0.1090(11) -0.0097(10) 0.0429(8) -0.0354(8)
Ru1 0.0404(5) 0.0542(7) 0.0464(6) -0.0043(5) -0.0061(4) 0.0044(4)
S1 0.110(3) 0.070(3) 0.058(2) 0.020(2) 0.014(2) 0.008(2)
S2 0.046(7) 0.062(7) 0.079(10) -0.009(6) 0.014(7) 0.000(4)
S3 0.074(14) 0.077(17) 0.085(16) -0.023(11) 0.028(13) -0.011(12)
S4 0.070(2) 0.084(3) 0.050(2) 0.011(2) 0.0089(17) -0.0150(19)
S5 0.068(3) 0.163(5) 0.080(3) 0.035(4) 0.011(3) -0.005(3)
F1 0.231(11) 0.123(9) 0.140(9) 0.018(7) 0.114(8) 0.038(7)
F2 0.340(19) 0.113(10) 0.203(14) 0.092(10) 0.161(13) 0.056(11)
F3 0.136(10) 0.35(2) 0.206(13) 0.039(14) 0.019(9) -0.086(11)
F4 0.077(7) 0.343(18) 0.39(2) -0.284(17) 0.071(9) -0.040(8)
F5 0.182(10) 0.239(14) 0.118(8) -0.023(9) 0.056(8) 0.059(9)
F6 0.146(10) 0.154(12) 0.312(18) -0.113(12) -0.001(10) 0.008(8)
F7 0.170(8) 0.165(9) 0.048(5) 0.011(6) 0.009(5) -0.085(6)
F8 0.107(7) 0.218(12) 0.108(7) 0.038(7) -0.010(6) -0.052(7)
F9 0.259(13) 0.094(8) 0.067(7) 0.009(6) 0.014(6) -0.069(8)
F10 0.266(14) 0.121(10) 0.322(19) 0.046(10) 0.175(14) -0.028(9)
F11 0.112(8) 0.231(13) 0.156(10) -0.029(9) 0.019(7) 0.027(8)
F12 0.205(12) 0.281(17) 0.119(9) 0.008(10) -0.059(9) -0.008(11)
O1 0.034(4) 0.053(5) 0.053(5) -0.010(4) -0.008(4) -0.003(3)
O2 0.044(4) 0.029(4) 0.040(4) 0.000(4) -0.003(3) -0.001(3)
O3 0.094(7) 0.102(8) 0.066(6) -0.042(6) -0.005(5) 0.003(5)
O4 0.099(7) 0.066(7) 0.060(6) -0.008(5) 0.017(5) 0.006(5)
O5 0.102(7) 0.073(8) 0.137(10) -0.001(7) -0.061(7) 0.011(6)
O6 0.090(10) 0.065(9) 0.093(10) 0.030(8) -0.022(9) 0.004(7)
O8 0.059(6) 0.135(9) 0.037(5) -0.023(6) -0.002(4) -0.005(5)
O9 0.054(5) 0.112(8) 0.054(5) -0.027(5) -0.008(4) -0.023(5)
O10 0.064(6) 0.060(7) 0.066(7) 0.005(6) 0.004(5) 0.017(5)
O11 0.40(2) 0.143(12) 0.182(13) 0.114(11) 0.150(13) 0.183(14)
O12 0.160(10) 0.217(14) 0.073(7) 0.009(8) 0.000(7) -0.076(9)
O13 0.177(9) 0.055(6) 0.099(8) 0.008(6) 0.066(7) 0.022(6)
O14 0.079(7) 0.132(9) 0.100(7) -0.002(7) 0.032(6) 0.020(6)
O15 0.114(18) 0.061(13) 0.17(3) 0.035(14) 0.092(16) 0.006(14)
O16 0.059(9) 0.058(10) 0.071(10) 0.005(9) -0.011(9) 0.001(7)
O17 0.26(5) 0.11(3) 0.14(3) 0.01(3) 0.08(3) -0.02(3)
O18 0.084(12) 0.087(13) 0.088(13) 0.011(9) 0.020(10) 0.011(9)
O19 0.108(7) 0.108(8) 0.052(6) 0.009(5) 0.014(5) -0.031(5)
O20 0.080(6) 0.108(8) 0.095(7) 0.051(6) 0.031(5) 0.020(5)
O21 0.061(5) 0.069(6) 0.071(6) 0.015(5) 0.013(4) 0.017(4)
O22 0.154(18) 0.43(4) 0.039(10) 0.013(14) -0.012(12) 0.16(2)
O23 0.074(11) 0.154(16) 0.160(18) 0.071(13) 0.047(11) 0.025(9)
O24 0.188(18) 0.115(15) 0.21(2) 0.050(15) 0.128(16) -0.015(13)
N1 0.065(7) 0.057(7) 0.038(6) -0.004(6) 0.017(5) -0.010(5)
N2 0.047(6) 0.059(7) 0.055(7) 0.014(6) -0.029(5) -0.019(5)
N3 0.066(7) 0.028(6) 0.042(6) -0.006(5) -0.016(5) 0.010(5)
N4 0.047(7) 0.061(7) 0.051(7) -0.024(6) -0.020(6) 0.014(5)
N5 0.051(7) 0.056(8) 0.060(7) -0.023(6) 0.019(6) -0.016(5)
C1 0.047(7) 0.068(10) 0.053(9) 0.007(8) 0.009(7) 0.001(7)
C2 0.038(6) 0.069(9) 0.040(8) 0.001(7) 0.002(6) -0.015(6)
C3 0.041(7) 0.058(9) 0.054(8) 0.000(7) 0.025(6) -0.001(6)
C4 0.048(7) 0.050(9) 0.045(8) 0.007(7) 0.007(6) -0.007(6)
C5 0.033(6) 0.042(8) 0.043(7) 0.012(7) 0.003(5) -0.008(5)
C6 0.043(7) 0.063(9) 0.041(8) 0.022(8) -0.003(6) -0.002(6)
C7 0.079(9) 0.054(10) 0.097(11) 0.031(9) -0.019(9) -0.008(8)
C8 0.077(10) 0.072(12) 0.079(11) 0.024(10) -0.040(8) -0.033(9)
C9 0.068(8) 0.071(10) 0.039(8) 0.022(8) -0.014(7) -0.021(8)
C10 0.048(7) 0.068(10) 0.032(7) 0.013(7) 0.009(6) -0.009(6)
C11 0.037(7) 0.076(10) 0.047(8) 0.010(8) 0.006(6) -0.007(7)
C12 0.066(10) 0.113(15) 0.051(10) 0.005(10) 0.013(8) 0.019(9)
C13 0.121(11) 0.082(12) 0.085(11) 0.000(10) 0.034(9) -0.010(9)
C14 0.097(11) 0.068(13) 0.118(14) 0.030(11) -0.072(11) -0.004(10)
C15 0.100(16) 0.092(18) 0.17(2) 0.050(17) -0.066(16) 0.026(13)
C17 0.076(11) 0.091(12) 0.016(8) 0.006(8) -0.002(7) -0.024(9)
C18 0.057(8) 0.141(14) 0.095(11) -0.055(11) -0.014(8) -0.016(8)
C19 0.062(9) 0.047(8) 0.043(8) 0.000(7) -0.007(6) 0.006(6)
C20 0.126(12) 0.045(9) 0.045(9) 0.006(8) 0.013(9) -0.017(8)
C21 0.174(18) 0.074(12) 0.048(10) 0.013(9) 0.024(11) 0.022(11)
C22 0.146(15) 0.043(9) 0.055(11) -0.007(8) -0.028(10) 0.032(9)
C23 0.093(11) 0.045(8) 0.040(8) 0.006(7) -0.010(8) 0.024(7)
C24 0.067(11) 0.090(11) 0.057(10) -0.010(9) -0.017(8) 0.052(8)
C25 0.097(12) 0.159(16) 0.095(12) -0.023(11) -0.053(11) 0.070(12)
C26 0.080(14) 0.21(2) 0.122(18) -0.048(17) -0.065(15) 0.076(15)
C27 0.072(12) 0.16(2) 0.106(15) -0.066(15) -0.028(13) 0.045(11)
C28 0.046(11) 0.104(13) 0.070(11) -0.046(10) -0.021(9) 0.013(9)
C29 0.034(9) 0.074(11) 0.088(12) -0.044(9) 0.003(9) -0.007(7)
C30 0.057(11) 0.143(19) 0.116(17) -0.073(15) 0.023(12) -0.030(11)
C31 0.111(18) 0.17(2) 0.121(19) -0.074(17) 0.051(16) -0.072(15)
C32 0.147(14) 0.066(11) 0.070(11) -0.018(9) 0.046(11) -0.042(10)
C33 0.081(9) 0.057(10) 0.071(11) -0.012(8) 0.037(8) -0.028(7)
C34 0.110(13) 0.141(19) 0.064(11) 0.005(13) 0.022(10) -0.027(13)
C35 0.158(13) 0.181(14) 0.180(13) 0.028(10) 0.058(10) 0.005(9)
C36 0.072(11) 0.19(2) 0.054(12) 0.030(13) 0.011(8) 0.015(12)
C37 0.078(12) 0.145(19) 0.098(14) 0.040(14) -0.018(11) -0.017(11)

loop_
_atom_type_symbol
_atom_type_description
_atom_type_scat_dispersion_real
_atom_type_scat_dispersion_imag
_atom_type_scat_source
C C 0.0033 0.0016 'International Tables Vol C Tables 4.2.6.8 and 6.1.1.4'
H H 0.0000 0.0000 'International Tables Vol C Tables 4.2.6.8 and 6.1.1.4'
N N 0.0061 0.0033 'International Tables Vol C Tables 4.2.6.8 and 6.1.1.4'
O O 0.0106 0.0060 'International Tables Vol C Tables 4.2.6.8 and 6.1.1.4'
F F 0.0171 0.0103 'International Tables Vol C Tables 4.2.6.8 and 6.1.1.4'
S S 0.1246 0.1234 'International Tables Vol C Tables 4.2.6.8 and 6.1.1.4'
Ru Ru -1.2594 0.8363 'International Tables Vol C Tables 4.2.6.8 and 6.1.1.4'
Ag Ag -0.8971 1.1015 'International Tables Vol C Tables 4.2.6.8 and 6.1.1.4'

loop_
_geom_angle_atom_site_label_1
_geom_angle_atom_site_label_2
_geom_angle_atom_site_label_3
_geom_angle
_geom_angle_site_symmetry_1
_geom_angle_site_symmetry_3
N2 Ag1 O14 135.6(3) . .
N2 Ag1 O5 70.1(4) . .
O14 Ag1 O5 122.9(4) . .
O27 Ag2 O17 162.5(16) 2_675 .
O27 Ag2 O22 103.9(13) 2_675 .
O17 Ag2 O22 92.3(13) . .
O27 Ag2 O19 93.0(10) 2_675 .
O17 Ag2 O19 87.2(11) . .
O22 Ag2 O19 111.5(5) . .
O27 Ag2 O15 127.4(14) 2_675 .
O17 Ag2 O15 37.3(14) . .
O22 Ag2 O15 111.7(11) . .
O19 Ag2 O15 107.7(5) . .
O27 Ag2 O25 120.3(16) 2_675 .
O17 Ag2 O25 76.9(16) . .
O22 Ag2 O25 19.3(12) . .
O19 Ag2 O25 98.7(12) . .
O15 Ag2 O25 104.0(15) . .
O27 Ag2 O24 26.4(9) 2_675 2_675
O17 Ag2 O24 137.4(14) . 2_675
O22 Ag2 O24 119.2(8) . 2_675
O19 Ag2 O24 104.7(4) . 2_675
O15 Ag2 O24 101.0(11) . 2_675
O25 Ag2 O24 138.3(12) . 2_675
N4 Ru1 O1 93.0(3) . .
N4 Ru1 O2 172.3(3) . .
O1 Ru1 O2 79.7(3) . .
N4 Ru1 N5 78.8(5) . .
O1 Ru1 N5 94.6(3) . .
O2 Ru1 N5 99.0(4) . .
N4 Ru1 N3 79.1(5) . .
O1 Ru1 N3 93.5(3) . .
O2 Ru1 N3 103.8(3) . .
N5 Ru1 N3 156.8(4) . .
N4 Ru1 O10 91.2(4) . .
O1 Ru1 O10 175.7(4) . .
O2 Ru1 O10 96.0(3) . .
N5 Ru1 O10 85.8(4) . .
N3 Ru1 O10 87.8(4) . .
O11 S1 O12 110.4(10) . .
O11 S1 O13 117.8(7) . .
O12 S1 O13 115.1(8) . .
O11 S1 C34 105.4(11) . .
O12 S1 C34 100.9(8) . .
O13 S1 C34 105.1(8) . .
O16 S2 O15 109(2) . .
O16 S2 O14 120.2(15) . .
O15 S2 O14 118.9(19) . .
O16 S2 C35 106.9(13) . .
O15 S2 C35 95.6(15) . .
O14 S2 C35 101.7(13) . .
O14 S3 O17 108(3) . .
O14 S3 O18 113(4) . .
O17 S3 O18 113(4) . .
O14 S3 C35 99.0(17) . .
O17 S3 C35 130(2) . .
O18 S3 C35 92(3) . .
O19 S4 O21 113.5(5) . .
O19 S4 O20 115.1(6) . .
O21 S4 O20 116.1(5) . .
O19 S4 C36 100.9(7) . .
O21 S4 C36 103.3(7) . .
O20 S4 C36 105.4(8) . .
O26 S5 O25 115(3) . .
O26 S5 O27 129(3) . .
O25 S5 O27 114(3) . .
O26 S5 O22 145(3) . .
O25 S5 O22 35(2) . .
O27 S5 O22 78.9(19) . .
O26 S5 O23 34(2) . .
O25 S5 O23 81(2) . .
O27 S5 O23 153.9(18) . .
O22 S5 O23 110.6(13) . .
O26 S5 O24 83(3) . .
O25 S5 O24 146(2) . .
O27 S5 O24 47.6(15) . .
O22 S5 O24 115.1(16) . .
O23 S5 O24 108.2(12) . .
O26 S5 C37 98(2) . .
O25 S5 C37 97(2) . .
O27 S5 C37 90.6(17) . .
O22 S5 C37 103.3(12) . .
O23 S5 C37 109.7(10) . .
O24 S5 C37 109.8(10) . .
C4 O1 Ru1 114.5(7) . .
C5 O2 Ru1 112.8(6) . .
C12 O4 C13 115.7(10) . .
C14 O5 Ag1 109.9(9) . .
C14 O6 C15 120.5(14) . .
C16 O7 C14 98(2) . .
C17 O9 C18 115.9(9) . .
S3 O14 S2 31.8(9) . .
S3 O14 Ag1 136.8(12) . .
S2 O14 Ag1 109.0(8) . .
S2 O15 Ag2 137.9(11) . .
S3 O17 Ag2 121(3) . .
S4 O19 Ag2 132.2(6) . .
S5 O22 Ag2 156.1(17) . .
S5 O24 Ag2 103.0(12) . 2_675
S5 O25 Ag2 148(3) . .
S5 O27 Ag2 134(2) . 2_675
C11 N1 C1 111.6(9) . .
C6 N2 C7 116.8(11) . .
C6 N2 Ag1 123.6(7) . .
C7 N2 Ag1 116.4(9) . .
C23 N3 C19 119.0(11) . .
C23 N3 Ru1 113.6(10) . .
C19 N3 Ru1 127.2(8) . .
C28 N4 C24 122.5(13) . .
C28 N4 Ru1 118.2(11) . .
C24 N4 Ru1 118.8(9) . .
C33 N5 C29 121.8(13) . .
C33 N5 Ru1 125.0(9) . .
C29 N5 Ru1 113.1(12) . .
N1 C1 C2 106.1(11) . .
N1 C1 C12 119.6(11) . .
C2 C1 C12 134.3(12) . .
C1 C2 C3 109.8(11) . .
C2 C3 C4 133.2(11) . .
C2 C3 C11 105.5(11) . .
C4 C3 C11 121.4(11) . .
O1 C4 C3 124.7(10) . .
O1 C4 C5 116.5(10) . .
C3 C4 C5 118.7(10) . .
O2 C5 C4 116.3(9) . .
O2 C5 C6 123.1(10) . .
C4 C5 C6 120.6(11) . .
N2 C6 C10 125.3(10) . .
N2 C6 C5 113.7(11) . .
C10 C6 C5 120.8(11) . .
N2 C7 C8 121.6(12) . .
N2 C7 C14 112.6(13) . .
C8 C7 C14 125.7(13) . .
C9 C8 C7 122.3(12) . .
C8 C9 C10 117.2(12) . .
C8 C9 C17 117.8(12) . .
C10 C9 C17 124.9(13) . .
C6 C10 C9 116.6(11) . .
C6 C10 C11 117.0(10) . .
C9 C10 C11 126.3(12) . .
N1 C11 C3 107.0(10) . .
N1 C11 C10 131.7(10) . .
C3 C11 C10 121.3(12) . .
O3 C12 O4 125.3(15) . .
O3 C12 C1 123.6(13) . .
O4 C12 C1 111.0(13) . .
O5 C14 O6 116.3(15) . .
O5 C14 C7 127.9(12) . .
O6 C14 C7 114.4(14) . .
O5 C14 O7 130.6(16) . .
O6 C14 O7 43.6(10) . .
C7 C14 O7 94.8(15) . .
O8 C17 O9 124.9(12) . .
O8 C17 C9 128.4(13) . .
O9 C17 C9 106.6(12) . .
N3 C19 C20 123.1(11) . .
C21 C20 C19 119.9(14) . .
C20 C21 C22 117.9(15) . .
C23 C22 C21 120.1(13) . .
N3 C23 C22 119.8(13) . .
N3 C23 C24 115.3(13) . .
C22 C23 C24 124.9(14) . .
N4 C24 C25 120.4(16) . .
N4 C24 C23 112.8(11) . .
C25 C24 C23 126.8(18) . .
C24 C25 C26 117.1(19) . .
C27 C26 C25 122.1(17) . .
C26 C27 C28 118(2) . .
N4 C28 C27 120.0(19) . .
N4 C28 C29 113.6(13) . .
C27 C28 C29 126.1(19) . .
N5 C29 C30 117.5(18) . .
N5 C29 C28 115.1(13) . .
C30 C29 C28 127.4(17) . .
C31 C30 C29 124(2) . .
C30 C31 C32 116(2) . .
C31 C32 C33 120.6(18) . .
N5 C33 C32 120.0(15) . .
F2 C34 F3 104.6(19) . .
F2 C34 F1 107.6(17) . .
F3 C34 F1 105.9(18) . .
F2 C34 S1 116.8(17) . .
F3 C34 S1 108.6(14) . .
F1 C34 S1 112.6(15) . .
F4 C35 F6 113(2) . .
F4 C35 F5 107(2) . .
F6 C35 F5 106(2) . .
F4 C35 S2 112.9(19) . .
F6 C35 S2 103.5(17) . .
F5 C35 S2 114.3(18) . .
F4 C35 S3 115.1(19) . .
F6 C35 S3 120(2) . .
F5 C35 S3 91.9(17) . .
S2 C35 S3 23.9(7) . .
F9 C36 F7 113.4(17) . .
F9 C36 F8 111.3(16) . .
F7 C36 F8 104.6(13) . .
F9 C36 S4 114.4(12) . .
F7 C36 S4 107.5(12) . .
F8 C36 S4 104.8(12) . .
F10 C37 F11 114(2) . .
F10 C37 F12 105.0(15) . .
F11 C37 F12 102.0(18) . .
F10 C37 S5 112.7(16) . .
F11 C37 S5 113.9(12) . .
F12 C37 S5 107.5(14) . .

loop_
_geom_bond_atom_site_label_1
_geom_bond_atom_site_label_2
_geom_bond_distance
_geom_bond_site_symmetry_2
Ag1 N2 2.343(10) .
Ag1 O14 2.361(10) .
Ag1 O5 2.493(9) .
Ag2 O27 2.20(4) 2_675
Ag2 O17 2.17(4) .
Ag2 O22 2.29(2) .
Ag2 O19 2.302(9) .
Ag2 O15 2.35(2) .
Ag2 O25 2.45(6) .
Ag2 O24 2.60(2) 2_675
Ru1 N4 1.951(9) .
Ru1 O1 1.975(6) .
Ru1 O2 2.025(6) .
Ru1 N5 2.051(10) .
Ru1 N3 2.059(10) .
Ru1 O10 2.081(9) .
S1 O11 1.383(10) .
S1 O12 1.383(10) .
S1 O13 1.417(9) .
S1 C34 1.772(18) .
S2 O16 1.39(2) .
S2 O15 1.49(3) .
S2 O14 1.423(18) .
S2 C35 1.83(3) .
S3 O14 1.41(3) .
S3 O17 1.42(5) .
S3 O18 1.35(4) .
S3 C35 1.90(4) .
S4 O19 1.429(8) .
S4 O21 1.430(7) .
S4 O20 1.438(9) .
S4 C36 1.842(18) .
S5 O26 1.19(6) .
S5 O25 1.28(6) .
S5 O27 1.34(4) .
S5 O22 1.378(17) .
S5 O23 1.492(16) .
S5 O24 1.507(17) .
S5 C37 1.75(2) .
F1 C34 1.314(18) .
F2 C34 1.21(2) .
F3 C34 1.315(17) .
F4 C35 1.22(2) .
F5 C35 1.36(3) .
F6 C35 1.3202(11) .
F7 C36 1.343(16) .
F8 C36 1.406(16) .
F9 C36 1.222(19) .
F10 C37 1.255(18) .
F11 C37 1.263(17) .
F12 C37 1.329(19) .
O1 C4 1.286(11) .
O2 C5 1.290(11) .
O3 C12 1.178(14) .
O4 C12 1.297(13) .
O4 C13 1.448(14) .
O5 C14 1.179(16) .
O6 C14 1.351(15) .
O6 C15 1.50(2) .
O7 C16 1.43(5) .
O7 C14 1.64(3) .
O8 C17 1.177(14) .
O9 C17 1.369(14) .
O9 C18 1.441(12) .
O24 Ag2 2.60(2) 2_675
O27 Ag2 2.20(4) 2_675
N1 C11 1.346(13) .
N1 C1 1.366(13) .
N2 C6 1.321(13) .
N2 C7 1.352(14) .
N3 C23 1.350(13) .
N3 C19 1.354(13) .
N4 C28 1.324(17) .
N4 C24 1.346(16) .
N5 C33 1.331(15) .
N5 C29 1.353(15) .
C1 C2 1.383(14) .
C1 C12 1.444(17) .
C2 C3 1.391(15) .
C3 C4 1.403(14) .
C3 C11 1.431(14) .
C4 C5 1.419(14) .
C5 C6 1.472(13) .
C6 C10 1.410(14) .
C7 C8 1.388(17) .
C7 C14 1.52(2) .
C8 C9 1.351(17) .
C9 C10 1.424(14) .
C9 C17 1.507(17) .
C10 C11 1.459(15) .
C19 C20 1.367(15) .
C20 C21 1.333(18) .
C21 C22 1.441(18) .
C22 C23 1.376(18) .
C23 C24 1.456(17) .
C24 C25 1.386(17) .
C25 C26 1.40(3) .
C26 C27 1.36(3) .
C27 C28 1.41(2) .
C28 C29 1.431(19) .
C29 C30 1.40(2) .
C30 C31 1.37(3) .
C31 C32 1.38(2) .
C32 C33 1.427(17) .

loop_
_geom_torsion_atom_site_label_1
_geom_torsion_atom_site_label_2
_geom_torsion_atom_site_label_3
_geom_torsion_atom_site_label_4
_geom_torsion
_geom_torsion_site_symmetry_1
_geom_torsion_site_symmetry_4
N4 Ru1 O1 C4 172.9(8) . .
O2 Ru1 O1 C4 -4.5(7) . .
N5 Ru1 O1 C4 93.9(7) . .
N3 Ru1 O1 C4 -107.9(7) . .
O10 Ru1 O1 C4 -1(5) . .
N4 Ru1 O2 C5 -16(4) . .
O1 Ru1 O2 C5 4.1(6) . .
N5 Ru1 O2 C5 -88.9(7) . .
N3 Ru1 O2 C5 95.2(6) . .
O10 Ru1 O2 C5 -175.6(7) . .
N2 Ag1 O5 C14 -11.7(12) . .
O14 Ag1 O5 C14 120.4(12) . .
O17 S3 O14 S2 -153(4) . .
O18 S3 O14 S2 -27(3) . .
C35 S3 O14 S2 70(3) . .
O17 S3 O14 Ag1 -118(2) . .
O18 S3 O14 Ag1 8(4) . .
C35 S3 O14 Ag1 104.7(16) . .
O16 S2 O14 S3 164(4) . .
O15 S2 O14 S3 24(2) . .
C35 S2 O14 S3 -79(3) . .
O16 S2 O14 Ag1 8.0(16) . .
O15 S2 O14 Ag1 -131.1(19) . .
C35 S2 O14 Ag1 125.7(9) . .
N2 Ag1 O14 S3 75.8(18) . .
O5 Ag1 O14 S3 -18.9(19) . .
N2 Ag1 O14 S2 94.4(9) . .
O5 Ag1 O14 S2 -0.3(10) . .
O16 S2 O15 Ag2 -99(4) . .
O14 S2 O15 Ag2 44(5) . .
C35 S2 O15 Ag2 151(3) . .
O27 Ag2 O15 S2 103(4) 2_675 .
O17 Ag2 O15 S2 -65(4) . .
O22 Ag2 O15 S2 -128(4) . .
O19 Ag2 O15 S2 -5(4) . .
O25 Ag2 O15 S2 -109(4) . .
O24 Ag2 O15 S2 104(4) 2_675 .
O14 S3 O17 Ag2 120(3) . .
O18 S3 O17 Ag2 -6(4) . .
C35 S3 O17 Ag2 -121(3) . .
O27 Ag2 O17 S3 -11(7) 2_675 .
O22 Ag2 O17 S3 147(3) . .
O19 Ag2 O17 S3 -102(3) . .
O15 Ag2 O17 S3 23(2) . .
O25 Ag2 O17 S3 158(3) . .
O24 Ag2 O17 S3 7(4) 2_675 .
O21 S4 O19 Ag2 -156.6(5) . .
O20 S4 O19 Ag2 -19.4(8) . .
C36 S4 O19 Ag2 93.5(8) . .
O27 Ag2 O19 S4 -83.5(12) 2_675 .
O17 Ag2 O19 S4 79.0(14) . .
O22 Ag2 O19 S4 170.3(9) . .
O15 Ag2 O19 S4 47.4(12) . .
O25 Ag2 O19 S4 155.3(13) . .
O24 Ag2 O19 S4 -59.5(8) 2_675 .
O26 S5 O22 Ag2 29(7) . .
O25 S5 O22 Ag2 -13(4) . .
O27 S5 O22 Ag2 176(4) . .
O23 S5 O22 Ag2 21(5) . .
O24 S5 O22 Ag2 144(4) . .
C37 S5 O22 Ag2 -96(4) . .
O27 Ag2 O22 S5 -138(4) 2_675 .
O17 Ag2 O22 S5 48(4) . .
O19 Ag2 O22 S5 -39(4) . .
O15 Ag2 O22 S5 81(4) . .
O25 Ag2 O22 S5 11(3) . .
O24 Ag2 O22 S5 -162(4) 2_675 .
O26 S5 O24 Ag2 154(2) . 2_675
O25 S5 O24 Ag2 30(4) . 2_675
O27 S5 O24 Ag2 -38(2) . 2_675
O22 S5 O24 Ag2 6.0(13) . 2_675
O23 S5 O24 Ag2 130.3(10) . 2_675
C37 S5 O24 Ag2 -110.0(8) . 2_675
O26 S5 O25 Ag2 -146(6) . .
O27 S5 O25 Ag2 18(7) . .
O22 S5 O25 Ag2 9(3) . .
O23 S5 O25 Ag2 -139(6) . .
O24 S5 O25 Ag2 -30(9) . .
C37 S5 O25 Ag2 112(6) . .
O27 Ag2 O25 S5 25(7) 2_675 .
O17 Ag2 O25 S5 -151(6) . .
O22 Ag2 O25 S5 -10(3) . .
O19 Ag2 O25 S5 123(6) . .
O15 Ag2 O25 S5 -126(6) . .
O24 Ag2 O25 S5 0(7) 2_675 .
O26 S5 O27 Ag2 98(4) . 2_675
O25 S5 O27 Ag2 -63(4) . 2_675
O22 S5 O27 Ag2 -57(3) . 2_675
O23 S5 O27 Ag2 57(6) . 2_675
O24 S5 O27 Ag2 83(4) . 2_675
C37 S5 O27 Ag2 -161(3) . 2_675
O14 Ag1 N2 C6 57.6(10) . .
O5 Ag1 N2 C6 174.8(10) . .
O14 Ag1 N2 C7 -101.7(9) . .
O5 Ag1 N2 C7 15.5(8) . .
N4 Ru1 N3 C23 3.5(7) . .
O1 Ru1 N3 C23 -89.0(7) . .
O2 Ru1 N3 C23 -169.2(6) . .
N5 Ru1 N3 C23 21.3(12) . .
O10 Ru1 N3 C23 95.1(7) . .
N4 Ru1 N3 C19 -171.4(8) . .
O1 Ru1 N3 C19 96.2(8) . .
O2 Ru1 N3 C19 15.9(8) . .
N5 Ru1 N3 C19 -153.6(9) . .
O10 Ru1 N3 C19 -79.8(8) . .
O1 Ru1 N4 C28 -84.6(9) . .
O2 Ru1 N4 C28 -65(4) . .
N5 Ru1 N4 C28 9.5(9) . .
N3 Ru1 N4 C28 -177.6(9) . .
O10 Ru1 N4 C28 94.9(9) . .
O1 Ru1 N4 C24 86.7(9) . .
O2 Ru1 N4 C24 107(3) . .
N5 Ru1 N4 C24 -179.3(9) . .
N3 Ru1 N4 C24 -6.3(8) . .
O10 Ru1 N4 C24 -93.8(9) . .
N4 Ru1 N5 C33 174.7(10) . .
O1 Ru1 N5 C33 -93.1(9) . .
O2 Ru1 N5 C33 -12.8(10) . .
N3 Ru1 N5 C33 156.9(9) . .
O10 Ru1 N5 C33 82.6(10) . .
N4 Ru1 N5 C29 -4.8(7) . .
O1 Ru1 N5 C29 87.4(7) . .
O2 Ru1 N5 C29 167.7(7) . .
N3 Ru1 N5 C29 -22.6(13) . .
O10 Ru1 N5 C29 -96.9(7) . .
C11 N1 C1 C2 1.3(12) . .
C11 N1 C1 C12 -179.7(10) . .
N1 C1 C2 C3 -1.7(12) . .
C12 C1 C2 C3 179.6(13) . .
C1 C2 C3 C4 -178.6(11) . .
C1 C2 C3 C11 1.4(12) . .
Ru1 O1 C4 C3 -179.4(8) . .
Ru1 O1 C4 C5 4.2(11) . .
C2 C3 C4 O1 4.8(19) . .
C11 C3 C4 O1 -175.2(10) . .
C2 C3 C4 C5 -178.8(11) . .
C11 C3 C4 C5 1.1(15) . .
Ru1 O2 C5 C4 -3.2(11) . .
Ru1 O2 C5 C6 178.7(7) . .
O1 C4 C5 O2 -0.6(14) . .
C3 C4 C5 O2 -177.3(8) . .
O1 C4 C5 C6 177.6(9) . .
C3 C4 C5 C6 0.9(15) . .
C7 N2 C6 C10 0.0(17) . .
Ag1 N2 C6 C10 -159.2(8) . .
C7 N2 C6 C5 175.5(9) . .
Ag1 N2 C6 C5 16.3(13) . .
O2 C5 C6 N2 -2.0(14) . .
C4 C5 C6 N2 180.0(10) . .
O2 C5 C6 C10 173.8(9) . .
C4 C5 C6 C10 -4.3(15) . .
C6 N2 C7 C8 -1.1(18) . .
Ag1 N2 C7 C8 159.6(10) . .
C6 N2 C7 C14 -177.8(12) . .
Ag1 N2 C7 C14 -17.1(14) . .
N2 C7 C8 C9 -1(2) . .
C14 C7 C8 C9 175.4(14) . .
C7 C8 C9 C10 4(2) . .
C7 C8 C9 C17 -176.4(11) . .
N2 C6 C10 C9 2.8(16) . .
C5 C6 C10 C9 -172.4(9) . .
N2 C6 C10 C11 -179.5(10) . .
C5 C6 C10 C11 5.3(15) . .
C8 C9 C10 C6 -4.5(17) . .
C17 C9 C10 C6 175.6(10) . .
C8 C9 C10 C11 178.1(12) . .
C17 C9 C10 C11 -1.7(18) . .
C1 N1 C11 C3 -0.4(12) . .
C1 N1 C11 C10 178.9(11) . .
C2 C3 C11 N1 -0.6(12) . .
C4 C3 C11 N1 179.4(9) . .
C2 C3 C11 C10 -180.0(9) . .
C4 C3 C11 C10 0.0(16) . .
C6 C10 C11 N1 177.5(10) . .
C9 C10 C11 N1 -5.1(19) . .
C6 C10 C11 C3 -3.2(15) . .
C9 C10 C11 C3 174.1(10) . .
C13 O4 C12 O3 1.2(19) . .
C13 O4 C12 C1 -177.9(10) . .
N1 C1 C12 O3 5.0(19) . .
C2 C1 C12 O3 -176.4(13) . .
N1 C1 C12 O4 -175.9(10) . .
C2 C1 C12 O4 3(2) . .
Ag1 O5 C14 O6 -157.9(11) . .
Ag1 O5 C14 C7 8(2) . .
Ag1 O5 C14 O7 151.9(18) . .
C15 O6 C14 O5 -6(3) . .
C15 O6 C14 C7 -174.2(17) . .
C15 O6 C14 O7 116(2) . .
N2 C7 C14 O5 6(2) . .
C8 C7 C14 O5 -171.0(17) . .
N2 C7 C14 O6 171.7(13) . .
C8 C7 C14 O6 -5(2) . .
N2 C7 C14 O7 -147.8(14) . .
C8 C7 C14 O7 36(2) . .
C16 O7 C14 O5 26(3) . .
C16 O7 C14 O6 -61(2) . .
C16 O7 C14 C7 178(2) . .
C18 O9 C17 O8 0.8(19) . .
C18 O9 C17 C9 -176.0(11) . .
C8 C9 C17 O8 -149.4(15) . .
C10 C9 C17 O8 30(2) . .
C8 C9 C17 O9 27.2(15) . .
C10 C9 C17 O9 -152.9(11) . .
C23 N3 C19 C20 3.1(15) . .
Ru1 N3 C19 C20 177.7(8) . .
N3 C19 C20 C21 -0.2(17) . .
C19 C20 C21 C22 -2.3(18) . .
C20 C21 C22 C23 2.0(18) . .
C19 N3 C23 C22 -3.2(15) . .
Ru1 N3 C23 C22 -178.5(8) . .
C19 N3 C23 C24 174.9(9) . .
Ru1 N3 C23 C24 -0.5(11) . .
C21 C22 C23 N3 0.8(17) . .
C21 C22 C23 C24 -177.1(11) . .
C28 N4 C24 C25 -2.6(18) . .
Ru1 N4 C24 C25 -173.5(9) . .
C28 N4 C24 C23 178.6(10) . .
Ru1 N4 C24 C23 7.8(13) . .
N3 C23 C24 N4 -4.5(14) . .
C22 C23 C24 N4 173.5(11) . .
N3 C23 C24 C25 176.9(11) . .
C22 C23 C24 C25 -5.2(19) . .
N4 C24 C25 C26 2(2) . .
C23 C24 C25 C26 -179.8(14) . .
C24 C25 C26 C27 -1(3) . .
C25 C26 C27 C28 1(3) . .
C24 N4 C28 C27 2.7(18) . .
Ru1 N4 C28 C27 173.7(10) . .
C24 N4 C28 C29 177.0(10) . .
Ru1 N4 C28 C29 -12.1(14) . .
C26 C27 C28 N4 -2(2) . .
C26 C27 C28 C29 -175.5(16) . .
C33 N5 C29 C30 -0.1(17) . .
Ru1 N5 C29 C30 179.4(10) . .
C33 N5 C29 C28 -179.4(11) . .
Ru1 N5 C29 C28 0.1(12) . .
N4 C28 C29 N5 7.5(15) . .
C27 C28 C29 N5 -178.7(11) . .
N4 C28 C29 C30 -171.8(12) . .
C27 C28 C29 C30 2(2) . .
N5 C29 C30 C31 -1(3) . .
C28 C29 C30 C31 178.2(17) . .
C29 C30 C31 C32 2(3) . .
C30 C31 C32 C33 -2(3) . .
C29 N5 C33 C32 0.0(17) . .
Ru1 N5 C33 C32 -179.5(8) . .
C31 C32 C33 N5 1(2) . .
O11 S1 C34 F2 179.5(17) . .
O12 S1 C34 F2 -65.6(18) . .
O13 S1 C34 F2 54.4(18) . .
O11 S1 C34 F3 61.7(19) . .
O12 S1 C34 F3 176.6(17) . .
O13 S1 C34 F3 -63.4(19) . .
O11 S1 C34 F1 -55.2(17) . .
O12 S1 C34 F1 59.7(17) . .
O13 S1 C34 F1 179.6(14) . .
O16 S2 C35 F4 -62(2) . .
O15 S2 C35 F4 50(3) . .
O14 S2 C35 F4 171.5(19) . .
O16 S2 C35 F6 61(2) . .
O15 S2 C35 F6 173(2) . .
O14 S2 C35 F6 -66(2) . .
O16 S2 C35 F5 175.9(16) . .
O15 S2 C35 F5 -72(2) . .
O14 S2 C35 F5 49.0(19) . .
O16 S2 C35 S3 -162(4) . .
O15 S2 C35 S3 -50(3) . .
O14 S2 C35 S3 71(3) . .
O14 S3 C35 F4 -162(2) . .
O17 S3 C35 F4 76(4) . .
O18 S3 C35 F4 -47(4) . .
O14 S3 C35 F6 -22(3) . .
O17 S3 C35 F6 -144(4) . .
O18 S3 C35 F6 93(4) . .
O14 S3 C35 F5 88.7(17) . .
O17 S3 C35 F5 -34(4) . .
O18 S3 C35 F5 -157(3) . .
O14 S3 C35 S2 -71(3) . .
O17 S3 C35 S2 166(6) . .
O18 S3 C35 S2 43(4) . .
O19 S4 C36 F9 50.4(15) . .
O21 S4 C36 F9 -67.2(15) . .
O20 S4 C36 F9 170.5(13) . .
O19 S4 C36 F7 177.3(12) . .
O21 S4 C36 F7 59.7(14) . .
O20 S4 C36 F7 -62.6(13) . .
O19 S4 C36 F8 -71.8(12) . .
O21 S4 C36 F8 170.6(10) . .
O20 S4 C36 F8 48.3(12) . .
O26 S5 C37 F10 -76(3) . .
O25 S5 C37 F10 40(3) . .
O27 S5 C37 F10 154(2) . .
O22 S5 C37 F10 75.0(19) . .
O23 S5 C37 F10 -42.9(19) . .
O24 S5 C37 F10 -161.7(17) . .
O26 S5 C37 F11 151(3) . .
O25 S5 C37 F11 -93(3) . .
O27 S5 C37 F11 21(2) . .
O22 S5 C37 F11 -58(2) . .
O23 S5 C37 F11 -175.5(16) . .
O24 S5 C37 F11 65.8(19) . .
O26 S5 C37 F12 39(3) . .
O25 S5 C37 F12 155(2) . .
O27 S5 C37 F12 -91(2) . .
O22 S5 C37 F12 -169.8(17) . .
O23 S5 C37 F12 72.3(17) . .
O24 S5 C37 F12 -46.5(17) . .

loop_
_platon_squeeze_void_nr
_platon_squeeze_void_average_x
_platon_squeeze_void_average_y
_platon_squeeze_void_average_z
_platon_squeeze_void_volume
_platon_squeeze_void_count_electrons
_platon_squeeze_void_content
1 0.500 0.500 0.500 434 143 ' '
